data_4133344
loop_
_publ_author_name
'Cirulli, Martina'
'Kaur, Amanpreet'
'Lewis, James E. M.'
'Zhang, Zhihui'
'Kitchen, Jonathan A.'
'Goldup, Stephen M.'
'Roessler, Maxie M.'

_publ_section_title
;
 Rotaxane-Based Transition Metal Complexes: Effect of the Mechanical Bond
 on Structure and Electronic Properties.
;
_journal_issue 2
_journal_name_full 'Journal of the American Chemical Society'
_journal_page_first 879
_journal_page_last 889
_journal_paper_doi 10.1021/jacs.8b09715
_journal_volume 141
_journal_year 2019
_chemical_formula_moiety 'C63 H79 F3 N3 O6 S Zn, C F3 O3 S, C H Cl3'
_chemical_formula_sum 'C65 H80 Cl3 F6 N3 O9 S2 Zn'
_chemical_formula_weight 1425.26
_space_group_crystal_system triclinic
_space_group_IT_number 2
_space_group_name_Hall '-P 1'
_space_group_name_H-M_alt 'P -1'
_symmetry_Int_Tables_number 2
_audit_creation_date 2015-04-23
_audit_creation_method
;
Olex2 1.2
(compiled 2015.01.26 svn.r3150 for OlexSys, GUI svn.r4998)
;
_cell_angle_alpha 88.443(5)
_cell_angle_beta 86.436(6)
_cell_angle_gamma 79.605(6)
_cell_formula_units_Z 2
_cell_length_a 11.882(2)
_cell_length_b 16.596(3)
_cell_length_c 17.724(4)
_cell_measurement_reflns_used 8349
_cell_measurement_temperature 100
_cell_measurement_theta_max 27.5
_cell_measurement_theta_min 2.2
_cell_volume 3430.6(11)
_computing_cell_refinement
;
CrystalClear-SM Expert 2.1 b29 (Rigaku, 2013)
;
_computing_data_collection
;
CrystalClear-SM Expert 2.1 b29 (Rigaku, 2013)
;
_computing_data_reduction
;
CrystalClear-SM Expert 2.1 b29 (Rigaku, 2013)
;
_computing_molecular_graphics 'Olex2 (Dolomanov et al., 2009)'
_computing_publication_material 'Olex2 (Dolomanov et al., 2009)'
_computing_structure_refinement 'olex2.refine (Bourhis et al., 2015)'
_diffrn_ambient_temperature 100
_diffrn_detector CCD
_diffrn_detector_area_resol_mean 28.5714
_diffrn_measured_fraction_theta_full 0.9929
_diffrn_measured_fraction_theta_max 0.9929
_diffrn_measurement_details
;
scan:
	Number of images: 105
	           Slice: -37.0000 - 68.0000
	     Image width: 1.0000
	        Exp time: 10.0000
	   Rotation axis: Omega
	           Omega: 0.0000
	           Kappa: 72.0000
	             Phi: 120.0000
	             XTD: 44.9510
	          2theta: -21.7547
scan:
	Number of images: 89
	           Slice: -72.0000 - 17.0000
	     Image width: 1.0000
	        Exp time: 10.0000
	   Rotation axis: Omega
	           Omega: 0.0000
	           Kappa: -72.0000
	             Phi: 0.0000
	             XTD: 44.9510
	          2theta: -21.7547
scan:
	Number of images: 95
	           Slice: -78.0000 - 17.0000
	     Image width: 1.0000
	        Exp time: 10.0000
	   Rotation axis: Omega
	           Omega: 0.0000
	           Kappa: -72.0000
	             Phi: -180.0000
	             XTD: 44.9510
	          2theta: -21.7547
scan:
	Number of images: 86
	           Slice: -36.0000 - 50.0000
	     Image width: 1.0000
	        Exp time: 10.0000
	   Rotation axis: Omega
	           Omega: 0.0000
	           Kappa: 0.0000
	             Phi: -60.0000
	             XTD: 44.9510
	          2theta: -21.7547
scan:
	Number of images: 36
	           Slice: -55.0000 - -19.0000
	     Image width: 1.0000
	        Exp time: 10.0000
	   Rotation axis: Omega
	           Omega: 0.0000
	           Kappa: 72.0000
	             Phi: -30.0000
	             XTD: 44.9510
	          2theta: -21.7547
scan:
	Number of images: 10
	           Slice: -15.0000 - -5.0000
	     Image width: 1.0000
	        Exp time: 10.0000
	   Rotation axis: Omega
	           Omega: 0.0000
	           Kappa: -72.0000
	             Phi: 90.0000
	             XTD: 44.9510
	          2theta: -21.7547
scan:
	Number of images: 108
	           Slice: -40.0000 - 68.0000
	     Image width: 1.0000
	        Exp time: 10.0000
	   Rotation axis: Omega
	           Omega: 0.0000
	           Kappa: 72.0000
	             Phi: 90.0000
	             XTD: 44.9510
	          2theta: -21.7547
scan:
	Number of images: 87
	           Slice: -70.0000 - 17.0000
	     Image width: 1.0000
	        Exp time: 10.0000
	   Rotation axis: Omega
	           Omega: 0.0000
	           Kappa: -72.0000
	             Phi: -30.0000
	             XTD: 44.9510
	          2theta: -21.7547
scan:
	Number of images: 105
	           Slice: -112.0000 - -7.0000
	     Image width: 1.0000
	        Exp time: 10.0000
	   Rotation axis: Omega
	           Omega: 0.0000
	           Kappa: -72.0000
	             Phi: -120.0000
	             XTD: 44.9510
	          2theta: -21.7547
scan:
	Number of images: 70
	           Slice: -78.0000 - -8.0000
	     Image width: 1.0000
	        Exp time: 10.0000
	   Rotation axis: Omega
	           Omega: 0.0000
	           Kappa: -72.0000
	             Phi: 150.0000
	             XTD: 44.9510
	          2theta: -21.7547
scan:
	Number of images: 36
	           Slice: 23.0000 - 59.0000
	     Image width: 1.0000
	        Exp time: 10.0000
	   Rotation axis: Omega
	           Omega: 0.0000
	           Kappa: 0.0000
	             Phi: 30.0000
	             XTD: 44.9510
	          2theta: -21.7547
scan:
	Number of images: 13
	           Slice: -14.0000 - -1.0000
	     Image width: 1.0000
	        Exp time: 10.0000
	   Rotation axis: Omega
	           Omega: 0.0000
	           Kappa: -72.0000
	             Phi: 30.0000
	             XTD: 44.9510
	          2theta: -21.7547
scan:
	Number of images: 129
	           Slice: -112.0000 - 17.0000
	     Image width: 1.0000
	        Exp time: 10.0000
	   Rotation axis: Omega
	           Omega: 0.0000
	           Kappa: -72.0000
	             Phi: -90.0000
	             XTD: 44.9510
	          2theta: -21.7547
;
_diffrn_measurement_device
;
AFC12 (Right): Kappa 3 circle
;
_diffrn_measurement_device_type 'Rigaku Saturn724+ (2x2 bin mode)'
_diffrn_measurement_method 'profile data from \w-scans'
_diffrn_measurement_specimen_support Fiber
_diffrn_orient_matrix_type XPlain
_diffrn_orient_matrix_UB_11 -0.079951
_diffrn_orient_matrix_UB_12 0.029582
_diffrn_orient_matrix_UB_13 -0.008881
_diffrn_orient_matrix_UB_21 0.022104
_diffrn_orient_matrix_UB_22 0.011109
_diffrn_orient_matrix_UB_23 -0.056055
_diffrn_orient_matrix_UB_31 -0.014261
_diffrn_orient_matrix_UB_32 -0.052600
_diffrn_orient_matrix_UB_33 -0.015043
_diffrn_radiation_monochromator 'Graphite Monochromator'
_diffrn_radiation_type 'Mo K\a'
_diffrn_radiation_wavelength 0.71073
_diffrn_reflns_av_R_equivalents 0.0628
_diffrn_reflns_av_unetI/netI 0.0464
_diffrn_reflns_limit_h_max 15
_diffrn_reflns_limit_h_min -15
_diffrn_reflns_limit_k_max 21
_diffrn_reflns_limit_k_min -21
_diffrn_reflns_limit_l_max 22
_diffrn_reflns_limit_l_min -23
_diffrn_reflns_number 76014
_diffrn_reflns_theta_full 27.5227
_diffrn_reflns_theta_max 27.52
_diffrn_reflns_theta_min 2.21
_diffrn_source 'Sealed Tube'
_diffrn_source_current 0.0
_diffrn_source_power 0.0
_diffrn_source_voltage 0.0
_diffrn_standards_number 0
_exptl_absorpt_coefficient_mu 0.610
_exptl_absorpt_correction_T_max 1.000
_exptl_absorpt_correction_T_min 0.618
_exptl_absorpt_correction_type numerical
_exptl_crystal_colour Colorless
_exptl_crystal_density_diffrn 1.3797
_exptl_crystal_density_method "'not measured'"
_exptl_crystal_description Prism
_exptl_crystal_F_000 1490.7494
_exptl_crystal_size_max 0.193
_exptl_crystal_size_mid 0.186
_exptl_crystal_size_min 0.087
_refine_diff_density_max 1.0074
_refine_diff_density_min -1.1514
_refine_diff_density_rms 0.0900
_refine_ls_d_res_high 0.7690
_refine_ls_d_res_low 9.2300
_refine_ls_goodness_of_fit_ref 1.0455
_refine_ls_hydrogen_treatment mixed
_refine_ls_matrix_type full
_refine_ls_number_constraints 122
_refine_ls_number_parameters 839
_refine_ls_number_reflns 15696
_refine_ls_number_restraints 0
_refine_ls_restrained_S_all 1.0455
_refine_ls_R_factor_all 0.0499
_refine_ls_R_factor_gt 0.0423
_refine_ls_shift/su_max 0.0000
_refine_ls_shift/su_mean 0.0000
_refine_ls_structure_factor_coef Fsqd
_refine_ls_weighting_details 'w=1/[\s^2^(Fo^2^)+(0.0630P)^2^+1.1756P] where P=(Fo^2^+2Fc^2^)/3'
_refine_ls_weighting_scheme calc
_refine_ls_wR_factor_gt 0.1139
_refine_ls_wR_factor_ref 0.1224
_reflns_Friedel_coverage 0.0
_reflns_limit_h_max 15
_reflns_limit_h_min -15
_reflns_limit_k_max 21
_reflns_limit_k_min -21
_reflns_limit_l_max 23
_reflns_limit_l_min 0
_reflns_number_gt 13517
_reflns_number_total 15696
_reflns_shell_number_unique_all 15696
_reflns_threshold_expression I>=2u(I)
_cod_data_source_file ja8b09715_si_002.cif
_cod_data_source_block 4-Zn(II)
_cod_depositor_comments
;
The following automatic conversions were performed:

data item '_exptl_absorpt_correction_type' value 'Numerical' was
changed to 'numerical' in accordance with the
/home/saulius/struct/COD-crude-data/automatic-downloads/DataCite-retrospective/ACS/depositions/lib/dictionaries/cif_core.dic
dictionary named 'cif_core.dic' version 2.4.2 last updated on
2011-04-26.

Automatic conversion script
Id: cif_fix_values 6909 2019-04-08 15:41:33Z antanas 
;
_cod_database_code 4133344
_olex2_refinement_description
;
1. Fixed Uiso
 At 1.2 times of:
  All C(H) groups, All C(H,H) groups
 At 1.5 times of:
  All C(H,H,H) groups
2.a Ternary CH refined with riding coordinates:
 C63(H63)
2.b Secondary CH2 refined with riding coordinates:
 C15(H15a,H15b), C26(H26a,H26b), C16(H16a,H16b), C6(H6a,H6b), C8(H8a,H8b),
 C25(H25a,H25b), C7(H7a,H7b), C27(H27a,H27b), C18(H18a,H18b), C17(H17a,H17b)
2.c Aromatic/amide H refined with riding coordinates:
 C13(H13), C43(H43), C50(H50), C52(H52), C29(H29), C41(H41), C2(H2), C45(H45),
 C4(H4), C3(H3), C30(H30), C14(H14), C47(H47), C54(H54), C20(H20), C11(H11),
 C31(H31), C10(H10), C21(H21), C23(H23), C24(H24)
2.d Idealised Me refined as rotating group:
 C38(H38a,H38b,H38c), C34(H34a,H34b,H34c), C56(H56a,H56b,H56c), C39(H39a,H39b,
 H39c), C33(H33a,H33b,H33c), C35(H35a,H35b,H35c), C58(H58a,H58b,H58c), C60(H60a,
 H60b,H60c), C57(H57a,H57b,H57c), C61(H61a,H61b,H61c), C37(H37a,H37b,H37c),
 C62(H62a,H62b,H62c)
;
_olex2_submission_special_instructions 'No special instructions were received'

loop_
_space_group_symop_id
_space_group_symop_operation_xyz
1 x,y,z
2 -x,-y,-z

loop_
_atom_site_label
_atom_site_type_symbol
_atom_site_fract_x
_atom_site_fract_y
_atom_site_fract_z
_atom_site_U_iso_or_equiv
_atom_site_adp_type
_atom_site_occupancy
_atom_site_refinement_flags_posn
Zn1 Zn 0.873951(17) 0.769909(13) 0.387752(10) 0.01585(6) Uani 1.000000 .
F6 F 0.46674(12) 0.78002(11) 0.37009(9) 0.0498(4) Uani 1.000000 .
F3 F 0.08867(11) 0.30941(8) 0.24996(7) 0.0340(3) Uani 1.000000 .
F1 F 0.15246(12) 0.17933(8) 0.24015(7) 0.0353(3) Uani 1.000000 .
F2 F 0.24085(11) 0.25390(9) 0.30508(8) 0.0374(3) Uani 1.000000 .
F5 F 0.42347(12) 0.68128(11) 0.44074(10) 0.0539(4) Uani 1.000000 .
F4 F 0.52942(15) 0.65569(13) 0.33773(11) 0.0740(6) Uani 1.000000 .
O1 O 0.75244(13) 0.90397(9) -0.01360(8) 0.0285(3) Uani 1.000000 .
N1 N 0.99913(13) 0.66780(10) 0.40790(8) 0.0181(3) Uani 1.000000 .
O2 O 0.77676(13) 0.64541(9) -0.00442(8) 0.0305(3) Uani 1.000000 .
N2 N 1.01614(13) 0.82884(10) 0.40112(8) 0.0170(3) Uani 1.000000 .
N5 N 0.95056(13) 0.73822(9) 0.16986(8) 0.0162(3) Uani 1.000000 .
N4 N 0.96393(13) 0.74726(9) 0.24354(8) 0.0168(3) Uani 1.000000 .
N3 N 0.86226(12) 0.78207(9) 0.27317(8) 0.0159(3) Uani 1.000000 .
C13 C 0.71063(17) 0.98316(12) 0.10303(11) 0.0224(4) Uani 1.000000 .
H13 H 0.63195(17) 0.98566(12) 0.10171(11) 0.0269(5) Uiso 1.000000 R
C40 C 1.18429(16) 0.71107(12) -0.07503(10) 0.0193(4) Uani 1.000000 .
C51 C 0.53126(16) 0.95134(11) 0.29383(9) 0.0173(3) Uani 1.000000 .
C1 C 1.09483(16) 0.77849(12) 0.44179(10) 0.0194(4) Uani 1.000000 .
C12 C 0.78492(17) 0.94348(12) 0.04672(11) 0.0234(4) Uani 1.000000 .
C43 C 1.23497(15) 0.61772(11) 0.04108(10) 0.0174(3) Uani 1.000000 .
H43 H 1.29777(15) 0.59022(11) 0.01247(10) 0.0209(4) Uiso 1.000000 R
C50 C 0.64103(15) 0.90444(11) 0.28401(9) 0.0161(3) Uani 1.000000 .
H50 H 0.69993(15) 0.91689(11) 0.31125(9) 0.0193(4) Uiso 1.000000 R
C38 C 1.28471(18) 0.65385(13) -0.11571(11) 0.0276(4) Uani 1.000000 .
H38a H 1.3534(3) 0.6537(8) -0.0899(5) 0.0414(6) Uiso 1.000000 GR
H38b H 1.2683(6) 0.5993(2) -0.1157(8) 0.0414(6) Uiso 1.000000 GR
H38c H 1.2951(9) 0.6729(6) -0.1669(3) 0.0414(6) Uiso 1.000000 GR
C52 C 0.44393(16) 0.92903(12) 0.25359(10) 0.0189(4) Uani 1.000000 .
H52 H 0.37058(16) 0.96005(12) 0.25926(10) 0.0227(4) Uiso 1.000000 R
C29 C 1.08502(18) 0.52636(13) 0.42139(11) 0.0271(4) Uani 1.000000 .
H29 H 1.08276(18) 0.47144(13) 0.41391(11) 0.0325(5) Uiso 1.000000 R
C44 C 1.16064(15) 0.68144(11) 0.00643(9) 0.0168(3) Uani 1.000000 .
C46 C 1.04803(15) 0.69742(11) 0.12450(10) 0.0163(3) Uani 1.000000 .
C15 C 0.63387(18) 0.89806(13) -0.01658(11) 0.0270(4) Uani 1.000000 .
H15a H 0.60701(18) 0.87368(13) 0.02993(11) 0.0324(5) Uiso 1.000000 R
H15b H 0.58784(18) 0.95207(13) -0.02305(11) 0.0324(5) Uiso 1.000000 R
C41 C 1.12253(15) 0.63481(11) 0.15855(10) 0.0178(3) Uani 1.000000 .
H41 H 1.10850(15) 0.62028(11) 0.20884(10) 0.0213(4) Uiso 1.000000 R
C55 C 0.50299(16) 1.02481(12) 0.34710(10) 0.0217(4) Uani 1.000000 .
C2 C 1.17666(17) 0.80887(13) 0.48004(10) 0.0245(4) Uani 1.000000 .
H2 H 1.22909(17) 0.77407(13) 0.50825(10) 0.0294(5) Uiso 1.000000 R
C34 C 1.40455(17) 0.48947(13) 0.10313(12) 0.0272(4) Uani 1.000000 .
H34a H 1.37882(18) 0.4694(9) 0.0581(4) 0.0408(6) Uiso 1.000000 GR
H34b H 1.4482(8) 0.5317(3) 0.0898(7) 0.0408(6) Uiso 1.000000 GR
H34c H 1.4518(7) 0.4453(6) 0.1287(3) 0.0408(6) Uiso 1.000000 GR
C42 C 1.21880(15) 0.59362(11) 0.11699(10) 0.0173(3) Uani 1.000000 .
C45 C 1.06490(15) 0.72181(11) 0.04960(10) 0.0170(3) Uani 1.000000 .
H45 H 1.01365(15) 0.76415(11) 0.02844(10) 0.0204(4) Uiso 1.000000 R
C36 C 1.30050(16) 0.52456(12) 0.15549(10) 0.0196(4) Uani 1.000000 .
C4 C 1.10190(17) 0.94310(13) 0.43109(11) 0.0243(4) Uani 1.000000 .
H4 H 1.10448(17) 0.99867(13) 0.42602(11) 0.0291(5) Uiso 1.000000 R
C53 C 0.46252(16) 0.86219(11) 0.20538(10) 0.0183(4) Uani 1.000000 .
C9 C 0.87333(18) 1.01654(12) 0.16650(11) 0.0256(4) Uani 1.000000 .
C49 C 0.66387(15) 0.83902(11) 0.23386(9) 0.0155(3) Uani 1.000000 .
C32 C 1.09063(16) 0.68897(12) 0.43986(10) 0.0193(4) Uani 1.000000 .
C56 C 0.60978(17) 1.04363(12) 0.38294(11) 0.0231(4) Uani 1.000000 .
H56a H 0.6438(7) 0.9970(4) 0.4121(7) 0.0346(6) Uiso 1.000000 GR
H56b H 0.6641(6) 1.0557(9) 0.34381(11) 0.0346(6) Uiso 1.000000 GR
H56c H 0.5881(3) 1.0900(6) 0.4153(7) 0.0346(6) Uiso 1.000000 GR
C48 C 0.78307(15) 0.79641(11) 0.21904(9) 0.0149(3) Uani 1.000000 .
C26 C 0.91938(18) 0.48012(12) 0.32333(12) 0.0260(4) Uani 1.000000 .
H26a H 0.92781(18) 0.44006(12) 0.36441(12) 0.0312(5) Uiso 1.000000 R
H26b H 0.99042(18) 0.47191(12) 0.29215(12) 0.0312(5) Uiso 1.000000 R
C3 C 1.17830(17) 0.89259(13) 0.47511(11) 0.0258(4) Uani 1.000000 .
H3 H 1.23074(17) 0.91450(13) 0.50141(11) 0.0310(5) Uiso 1.000000 R
C64 C 0.13735(17) 0.24249(13) 0.28755(11) 0.0243(4) Uani 1.000000 .
C30 C 1.17561(18) 0.54792(14) 0.45719(12) 0.0295(4) Uani 1.000000 .
H30 H 1.23317(18) 0.50770(14) 0.47511(12) 0.0354(5) Uiso 1.000000 R
C28 C 0.99721(17) 0.58711(12) 0.39660(10) 0.0213(4) Uani 1.000000 .
C5 C 1.02067(16) 0.90956(12) 0.39428(10) 0.0193(4) Uani 1.000000 .
C14 C 0.75614(18) 1.01948(12) 0.16205(11) 0.0231(4) Uani 1.000000 .
H14 H 0.70617(18) 1.04646(12) 0.19950(11) 0.0278(5) Uiso 1.000000 R
C39 C 1.21640(19) 0.79681(13) -0.07291(11) 0.0278(4) Uani 1.000000 .
H39a H 1.2837(8) 0.7940(2) -0.0450(8) 0.0417(7) Uiso 1.000000 GR
H39b H 1.2313(13) 0.8157(4) -0.12357(12) 0.0417(7) Uiso 1.000000 GR
H39c H 1.1542(6) 0.8341(3) -0.0489(8) 0.0417(7) Uiso 1.000000 GR
C47 C 0.84080(15) 0.76804(11) 0.15202(10) 0.0165(3) Uani 1.000000 .
H47 H 0.81088(15) 0.76912(11) 0.10467(10) 0.0198(4) Uiso 1.000000 R
C54 C 0.57428(15) 0.81758(11) 0.19533(10) 0.0175(3) Uani 1.000000 .
H54 H 0.58913(15) 0.77337(11) 0.16282(10) 0.0210(4) Uiso 1.000000 R
C16 C 0.6240(2) 0.84455(14) -0.08358(12) 0.0335(5) Uani 1.000000 .
H16a H 0.5455(2) 0.83582(14) -0.08415(12) 0.0402(6) Uiso 1.000000 R
H16b H 0.6410(2) 0.87358(14) -0.12994(12) 0.0402(6) Uiso 1.000000 R
C33 C 1.23464(17) 0.45492(12) 0.17898(11) 0.0240(4) Uani 1.000000 .
H33a H 1.2063(11) 0.4347(6) 0.13498(15) 0.0360(6) Uiso 1.000000 GR
H33b H 1.2852(4) 0.4113(4) 0.2028(8) 0.0360(6) Uiso 1.000000 GR
H33c H 1.1715(8) 0.4755(2) 0.2138(7) 0.0360(6) Uiso 1.000000 GR
C20 C 0.68681(18) 0.60246(13) 0.11474(12) 0.0267(4) Uani 1.000000 .
H20 H 0.61469(18) 0.63047(13) 0.10323(12) 0.0320(5) Uiso 1.000000 R
C6 C 0.93890(16) 0.96285(12) 0.34311(11) 0.0218(4) Uani 1.000000 .
H6a H 0.89130(16) 0.92931(12) 0.32071(11) 0.0262(5) Uiso 1.000000 R
H6b H 0.88904(16) 1.00434(12) 0.37309(11) 0.0262(5) Uiso 1.000000 R
C59 C 0.35926(16) 0.83899(12) 0.16797(11) 0.0224(4) Uani 1.000000 .
C35 C 1.34427(18) 0.55779(13) 0.22678(11) 0.0272(4) Uani 1.000000 .
H35a H 1.3953(11) 0.5146(3) 0.2508(5) 0.0408(6) Uiso 1.000000 GR
H35b H 1.3843(12) 0.6017(7) 0.21249(16) 0.0408(6) Uiso 1.000000 GR
H35c H 1.2804(2) 0.5777(9) 0.2613(4) 0.0408(6) Uiso 1.000000 GR
C11 C 0.90285(18) 0.94085(13) 0.04914(12) 0.0271(4) Uani 1.000000 .
H11 H 0.95255(18) 0.91530(13) 0.01084(12) 0.0325(5) Uiso 1.000000 R
C8 C 0.9216(2) 1.06035(14) 0.22767(13) 0.0335(5) Uani 1.000000 .
H8a H 0.9630(2) 1.10038(14) 0.20361(13) 0.0401(6) Uiso 1.000000 R
H8b H 0.8581(2) 1.09005(14) 0.25855(13) 0.0401(6) Uiso 1.000000 R
C31 C 1.17924(17) 0.63011(13) 0.46588(11) 0.0260(4) Uani 1.000000 .
H31 H 1.24007(17) 0.64578(13) 0.48880(11) 0.0312(5) Uiso 1.000000 R
C25 C 0.82130(19) 0.46608(13) 0.27561(12) 0.0284(4) Uani 1.000000 .
H25a H 0.83325(19) 0.40848(13) 0.26321(12) 0.0341(5) Uiso 1.000000 R
H25b H 0.75001(19) 0.47836(13) 0.30627(12) 0.0341(5) Uiso 1.000000 R
C58 C 0.4486(2) 1.10180(14) 0.30314(13) 0.0348(5) Uani 1.000000 .
H58a H 0.5016(6) 1.1137(6) 0.2630(6) 0.0523(8) Uiso 1.000000 GR
H58b H 0.3797(8) 1.0924(4) 0.2822(8) 0.0523(8) Uiso 1.000000 GR
H58c H 0.4308(14) 1.1473(3) 0.3367(2) 0.0523(8) Uiso 1.000000 GR
C22 C 0.80806(18) 0.51612(12) 0.20271(12) 0.0248(4) Uani 1.000000 .
C10 C 0.94587(18) 0.97613(13) 0.10832(12) 0.0297(5) Uani 1.000000 .
H10 H 1.02466(18) 0.97303(13) 0.10964(12) 0.0356(5) Uiso 1.000000 R
C7 C 1.00266(19) 1.00468(15) 0.28014(12) 0.0331(5) Uani 1.000000 .
H7a H 1.05119(19) 1.03735(15) 0.30277(12) 0.0398(6) Uiso 1.000000 R
H7b H 1.05188(19) 0.96297(15) 0.25004(12) 0.0398(6) Uiso 1.000000 R
C60 C 0.39499(17) 0.76580(13) 0.11503(12) 0.0271(4) Uani 1.000000 .
H60a H 0.4460(11) 0.7799(4) 0.0747(5) 0.0407(6) Uiso 1.000000 GR
H60b H 0.4331(12) 0.7195(3) 0.1430(2) 0.0407(6) Uiso 1.000000 GR
H60c H 0.3281(2) 0.7522(6) 0.0943(7) 0.0407(6) Uiso 1.000000 GR
C21 C 0.70213(18) 0.56013(12) 0.18371(12) 0.0268(4) Uani 1.000000 .
H21 H 0.63942(18) 0.56143(12) 0.21807(12) 0.0322(5) Uiso 1.000000 R
C19 C 0.78064(18) 0.60227(12) 0.06338(11) 0.0255(4) Uani 1.000000 .
C23 C 0.90056(18) 0.51544(13) 0.14907(12) 0.0259(4) Uani 1.000000 .
H23 H 0.97211(18) 0.48574(13) 0.15970(12) 0.0311(5) Uiso 1.000000 R
C24 C 0.88788(18) 0.55803(13) 0.08054(12) 0.0261(4) Uani 1.000000 .
H24 H 0.95059(18) 0.55707(13) 0.04623(12) 0.0313(5) Uiso 1.000000 R
C27 C 0.89826(17) 0.56643(12) 0.35612(11) 0.0232(4) Uani 1.000000 .
H27a H 0.88085(17) 0.60596(12) 0.31529(11) 0.0279(5) Uiso 1.000000 R
H27b H 0.83141(17) 0.57214(12) 0.39119(11) 0.0279(5) Uiso 1.000000 R
C57 C 0.41722(18) 1.00488(16) 0.41054(12) 0.0333(5) Uani 1.000000 .
H57a H 0.3486(6) 0.9957(11) 0.38891(14) 0.0499(8) Uiso 1.000000 GR
H57b H 0.4507(6) 0.9565(6) 0.4376(6) 0.0499(8) Uiso 1.000000 GR
H57c H 0.3989(12) 1.0500(5) 0.4446(6) 0.0499(8) Uiso 1.000000 GR
C61 C 0.27367(18) 0.81538(15) 0.23015(13) 0.0316(5) Uani 1.000000 .
H61a H 0.3098(5) 0.7682(6) 0.2578(6) 0.0473(7) Uiso 1.000000 GR
H61b H 0.2502(11) 0.8603(4) 0.2640(6) 0.0473(7) Uiso 1.000000 GR
H61c H 0.2078(7) 0.8030(10) 0.20731(14) 0.0473(7) Uiso 1.000000 GR
C37 C 1.07687(18) 0.71593(14) -0.12031(11) 0.0273(4) Uani 1.000000 .
H37a H 1.0939(4) 0.7315(10) -0.1717(2) 0.0410(6) Uiso 1.000000 GR
H37b H 1.0537(8) 0.6634(3) -0.1191(8) 0.0410(6) Uiso 1.000000 GR
H37c H 1.0160(5) 0.7559(7) -0.0983(5) 0.0410(6) Uiso 1.000000 GR
C62 C 0.29993(19) 0.91197(14) 0.12071(13) 0.0324(5) Uani 1.000000 .
H62a H 0.2740(13) 0.9580(3) 0.1529(2) 0.0486(7) Uiso 1.000000 GR
H62b H 0.3533(5) 0.9263(7) 0.0819(6) 0.0486(7) Uiso 1.000000 GR
H62c H 0.2356(9) 0.8971(4) 0.0979(8) 0.0486(7) Uiso 1.000000 GR
C18 C 0.67732(19) 0.70673(13) -0.01539(11) 0.0279(4) Uani 1.000000 .
H18a H 0.61271(19) 0.68104(13) -0.02531(11) 0.0335(5) Uiso 1.000000 R
H18b H 0.65771(19) 0.73940(13) 0.02967(11) 0.0335(5) Uiso 1.000000 R
C17 C 0.7042(2) 0.76078(14) -0.08225(12) 0.0324(5) Uani 1.000000 .
H17a H 0.6984(2) 0.73256(14) -0.12868(12) 0.0389(6) Uiso 1.000000 R
H17b H 0.7827(2) 0.76936(14) -0.08062(12) 0.0389(6) Uiso 1.000000 R
C65 C 0.5069(2) 0.70535(16) 0.39572(14) 0.0361(5) Uani 1.000000 .
S1 S 0.63340(4) 0.70380(3) 0.45024(3) 0.02623(11) Uani 1.000000 .
S2 S 0.04847(4) 0.22326(3) 0.37196(3) 0.02560(11) Uani 1.000000 .
O3 O 0.11180(14) 0.14653(9) 0.40269(8) 0.0298(3) Uani 1.000000 .
O7 O 0.71849(12) 0.72158(9) 0.39159(8) 0.0233(3) Uani 1.000000 .
O8 O 0.59771(13) 0.76986(11) 0.50285(9) 0.0370(4) Uani 1.000000 .
O4 O 0.04907(16) 0.29322(10) 0.41785(9) 0.0416(4) Uani 1.000000 .
O5 O -0.05843(14) 0.21537(13) 0.34186(9) 0.0433(4) Uani 1.000000 .
O6 O 0.65572(15) 0.62272(12) 0.48202(12) 0.0551(6) Uani 1.000000 .
Cl1 Cl 0.68998(5) 0.28120(5) 0.35099(3) 0.04629(17) Uani 1.000000 .
Cl3 Cl 0.47909(6) 0.32886(6) 0.27551(5) 0.0747(3) Uani 1.000000 .
Cl2 Cl 0.54095(7) 0.43564(6) 0.38962(5) 0.0698(3) Uani 1.000000 .
C63 C 0.5467(2) 0.3330(2) 0.36163(17) 0.0570(9) Uani 1.000000 .
H63 H 0.5064(2) 0.3048(2) 0.40116(17) 0.0684(10) Uiso 1.000000 R
O9 O 0.78747(13) 0.84748(9) 0.46758(8) 0.0243(3) Uani 1.000000 .
H9a H 0.724(3) 0.836(2) 0.4815(17) 0.059(10) Uiso 1.000000 .
H9b H 0.820(2) 0.8525(17) 0.5082(16) 0.042(8) Uiso 1.000000 .

loop_
_atom_site_aniso_label
_atom_site_aniso_U_11
_atom_site_aniso_U_22
_atom_site_aniso_U_33
_atom_site_aniso_U_12
_atom_site_aniso_U_13
_atom_site_aniso_U_23
Zn1 0.01403(11) 0.01594(12) 0.01603(10) 0.00040(8) 0.00080(7) 0.00299(7)
F6 0.0329(8) 0.0625(11) 0.0525(9) -0.0065(7) -0.0084(6) 0.0278(8)
F3 0.0338(7) 0.0318(7) 0.0329(6) 0.0012(6) -0.0008(5) 0.0116(5)
F1 0.0429(8) 0.0337(7) 0.0276(6) -0.0057(6) 0.0092(5) -0.0057(5)
F2 0.0197(6) 0.0370(8) 0.0555(8) -0.0054(6) -0.0029(6) 0.0040(6)
F5 0.0230(7) 0.0585(11) 0.0797(11) -0.0145(7) 0.0120(7) 0.0179(9)
F4 0.0462(10) 0.0963(16) 0.0871(13) -0.0306(10) 0.0104(9) -0.0505(12)
O1 0.0289(8) 0.0272(8) 0.0280(7) -0.0028(6) 0.0044(6) -0.0025(6)
N1 0.0169(7) 0.0178(8) 0.0176(7) 0.0003(6) 0.0021(6) 0.0052(6)
O2 0.0338(8) 0.0277(8) 0.0271(7) 0.0019(7) 0.0008(6) -0.0023(6)
N2 0.0147(7) 0.0184(8) 0.0168(7) -0.0010(6) 0.0002(5) 0.0036(6)
N5 0.0150(7) 0.0159(7) 0.0164(7) -0.0002(6) 0.0004(5) 0.0016(5)
N4 0.0157(7) 0.0179(8) 0.0154(6) -0.0000(6) 0.0005(5) 0.0019(5)
N3 0.0131(7) 0.0162(7) 0.0176(7) -0.0010(6) 0.0013(5) 0.0017(5)
C13 0.0200(9) 0.0195(10) 0.0264(9) -0.0020(8) 0.0015(7) 0.0049(7)
C40 0.0210(9) 0.0178(9) 0.0170(8) 0.0002(7) 0.0020(7) 0.0014(7)
C51 0.0169(9) 0.0173(9) 0.0163(7) 0.0001(7) 0.0005(6) 0.0032(6)
C1 0.0169(9) 0.0222(10) 0.0174(8) -0.0000(8) 0.0009(7) 0.0053(7)
C12 0.0262(10) 0.0173(9) 0.0253(9) -0.0021(8) 0.0009(8) 0.0058(7)
C43 0.0143(8) 0.0158(9) 0.0209(8) -0.0001(7) 0.0021(6) -0.0012(7)
C50 0.0140(8) 0.0169(9) 0.0169(7) -0.0019(7) -0.0017(6) 0.0025(6)
C38 0.0295(11) 0.0289(11) 0.0203(9) 0.0033(9) 0.0045(8) 0.0010(8)
C52 0.0126(8) 0.0191(9) 0.0230(8) 0.0020(7) -0.0000(7) 0.0022(7)
C29 0.0257(10) 0.0202(10) 0.0321(10) 0.0020(8) 0.0028(8) 0.0081(8)
C44 0.0181(9) 0.0146(9) 0.0175(8) -0.0030(7) -0.0002(7) 0.0003(6)
C46 0.0136(8) 0.0159(9) 0.0186(8) -0.0017(7) 0.0011(6) -0.0003(6)
C15 0.0287(11) 0.0211(10) 0.0296(10) -0.0006(9) -0.0014(8) 0.0022(8)
C41 0.0170(9) 0.0171(9) 0.0181(8) -0.0008(7) 0.0009(7) 0.0019(6)
C55 0.0184(9) 0.0227(10) 0.0211(8) 0.0050(8) -0.0019(7) -0.0025(7)
C2 0.0190(9) 0.0321(11) 0.0218(9) -0.0027(8) -0.0045(7) 0.0053(8)
C34 0.0201(10) 0.0241(11) 0.0325(10) 0.0073(8) 0.0019(8) 0.0055(8)
C42 0.0153(8) 0.0144(9) 0.0215(8) -0.0003(7) -0.0021(7) 0.0006(6)
C45 0.0161(8) 0.0153(9) 0.0183(8) 0.0003(7) -0.0014(6) 0.0017(6)
C36 0.0168(9) 0.0170(9) 0.0228(8) 0.0025(7) -0.0015(7) 0.0038(7)
C4 0.0236(10) 0.0243(10) 0.0255(9) -0.0060(8) -0.0011(8) 0.0008(7)
C53 0.0160(9) 0.0186(9) 0.0206(8) -0.0039(7) -0.0031(7) 0.0048(7)
C9 0.0289(11) 0.0189(10) 0.0294(10) -0.0057(8) -0.0063(8) 0.0123(8)
C49 0.0132(8) 0.0152(9) 0.0168(7) -0.0002(7) 0.0013(6) 0.0045(6)
C32 0.0161(9) 0.0218(10) 0.0180(8) 0.0005(7) 0.0013(7) 0.0058(7)
C56 0.0216(10) 0.0224(10) 0.0229(9) 0.0027(8) -0.0013(7) -0.0043(7)
C48 0.0140(8) 0.0120(8) 0.0178(8) -0.0005(7) -0.0002(6) 0.0029(6)
C26 0.0271(10) 0.0157(9) 0.0327(10) 0.0011(8) 0.0025(8) 0.0034(8)
C3 0.0221(10) 0.0323(11) 0.0247(9) -0.0083(9) -0.0043(8) 0.0001(8)
C64 0.0206(10) 0.0238(10) 0.0270(9) -0.0007(8) 0.0002(8) 0.0021(8)
C30 0.0214(10) 0.0258(11) 0.0369(11) 0.0051(9) -0.0009(8) 0.0143(9)
C28 0.0207(9) 0.0188(9) 0.0218(8) 0.0011(8) 0.0046(7) 0.0044(7)
C5 0.0176(9) 0.0192(9) 0.0204(8) -0.0027(7) 0.0009(7) 0.0024(7)
C14 0.0275(10) 0.0177(9) 0.0236(9) -0.0045(8) 0.0021(7) 0.0067(7)
C39 0.0352(12) 0.0218(10) 0.0258(9) -0.0060(9) 0.0029(8) 0.0056(8)
C47 0.0147(8) 0.0150(9) 0.0186(8) 0.0004(7) -0.0022(6) 0.0024(6)
C54 0.0181(9) 0.0149(9) 0.0190(8) -0.0022(7) 0.0001(7) 0.0007(6)
C16 0.0419(13) 0.0327(12) 0.0246(10) -0.0024(10) -0.0061(9) 0.0006(8)
C33 0.0223(10) 0.0175(9) 0.0308(10) -0.0003(8) -0.0028(8) 0.0056(7)
C20 0.0216(10) 0.0188(10) 0.0382(11) -0.0002(8) 0.0004(8) -0.0042(8)
C6 0.0190(9) 0.0181(9) 0.0278(9) -0.0018(8) -0.0026(7) 0.0028(7)
C59 0.0166(9) 0.0206(10) 0.0301(9) -0.0027(8) -0.0046(7) 0.0009(7)
C35 0.0260(11) 0.0232(10) 0.0313(10) 0.0007(8) -0.0094(8) 0.0033(8)
C11 0.0238(10) 0.0201(10) 0.0338(10) 0.0021(8) 0.0049(8) 0.0079(8)
C8 0.0401(13) 0.0279(12) 0.0362(11) -0.0145(10) -0.0144(10) 0.0149(9)
C31 0.0181(9) 0.0273(11) 0.0307(10) -0.0001(8) -0.0034(8) 0.0109(8)
C25 0.0304(11) 0.0171(10) 0.0380(11) -0.0067(9) 0.0037(9) 0.0006(8)
C58 0.0395(13) 0.0232(11) 0.0374(11) 0.0116(10) -0.0157(10) -0.0063(9)
C22 0.0250(10) 0.0162(9) 0.0341(10) -0.0066(8) 0.0003(8) -0.0031(8)
C10 0.0208(10) 0.0257(11) 0.0412(11) -0.0023(9) -0.0038(9) 0.0143(9)
C7 0.0291(11) 0.0403(13) 0.0329(11) -0.0135(10) -0.0097(9) 0.0158(9)
C60 0.0208(10) 0.0261(11) 0.0356(11) -0.0054(8) -0.0069(8) -0.0035(8)
C21 0.0241(10) 0.0186(10) 0.0369(11) -0.0038(8) 0.0056(8) -0.0023(8)
C19 0.0300(11) 0.0181(10) 0.0280(9) -0.0036(8) 0.0008(8) -0.0054(7)
C23 0.0221(10) 0.0199(10) 0.0357(10) -0.0037(8) -0.0010(8) -0.0037(8)
C24 0.0232(10) 0.0226(10) 0.0322(10) -0.0044(8) 0.0040(8) -0.0060(8)
C27 0.0222(10) 0.0162(9) 0.0297(9) -0.0004(8) 0.0016(8) 0.0027(7)
C57 0.0214(10) 0.0514(15) 0.0254(10) -0.0028(10) 0.0055(8) -0.0124(9)
C61 0.0194(10) 0.0356(13) 0.0409(11) -0.0092(9) 0.0002(9) -0.0013(9)
C37 0.0280(11) 0.0315(11) 0.0211(9) -0.0016(9) -0.0033(8) 0.0045(8)
C62 0.0276(11) 0.0279(12) 0.0423(12) -0.0014(9) -0.0175(9) 0.0026(9)
C18 0.0315(11) 0.0236(11) 0.0280(10) -0.0024(9) -0.0024(8) -0.0037(8)
C17 0.0445(14) 0.0271(11) 0.0244(10) -0.0034(10) -0.0000(9) -0.0040(8)
C65 0.0240(11) 0.0393(14) 0.0456(13) -0.0109(10) 0.0104(9) -0.0026(10)
S1 0.0177(2) 0.0247(3) 0.0330(2) 0.0006(2) 0.00710(19) 0.0109(2)
S2 0.0244(3) 0.0288(3) 0.0211(2) 0.0005(2) 0.00222(18) 0.00226(18)
O3 0.0415(9) 0.0231(8) 0.0248(7) -0.0048(7) -0.0057(6) 0.0034(6)
O7 0.0191(7) 0.0224(7) 0.0277(7) -0.0045(6) 0.0067(5) 0.0022(5)
O8 0.0270(8) 0.0511(11) 0.0315(8) -0.0073(8) 0.0119(6) -0.0045(7)
O4 0.0617(12) 0.0286(9) 0.0288(8) 0.0051(8) 0.0063(8) -0.0044(6)
O5 0.0212(8) 0.0662(13) 0.0411(9) -0.0064(8) 0.0004(7) 0.0110(8)
O6 0.0325(10) 0.0404(11) 0.0820(14) 0.0078(8) 0.0180(9) 0.0388(10)
Cl1 0.0257(3) 0.0689(5) 0.0397(3) 0.0011(3) -0.0048(2) 0.0251(3)
Cl3 0.0377(4) 0.0891(6) 0.1013(6) -0.0216(4) -0.0333(4) 0.0643(5)
Cl2 0.0496(4) 0.0703(6) 0.0776(5) 0.0059(4) 0.0253(4) 0.0341(4)
C63 0.0248(12) 0.075(2) 0.0642(17) 0.0009(13) 0.0061(12) 0.0470(16)
O9 0.0195(7) 0.0308(8) 0.0207(6) -0.0000(6) 0.0014(6) -0.0030(6)

loop_
_atom_type_symbol
_atom_type_scat_dispersion_real
_atom_type_scat_dispersion_imag
_atom_type_scat_Cromer_Mann_a1
_atom_type_scat_Cromer_Mann_a2
_atom_type_scat_Cromer_Mann_a3
_atom_type_scat_Cromer_Mann_a4
_atom_type_scat_Cromer_Mann_b1
_atom_type_scat_Cromer_Mann_b2
_atom_type_scat_Cromer_Mann_b3
_atom_type_scat_Cromer_Mann_b4
_atom_type_scat_Cromer_Mann_c
_atom_type_scat_source
_atom_type_scat_dispersion_source
C 0.00347 0.00161 2.31000 1.02000 1.58860 0.86500 20.84390 10.20750 0.56870 51.65120 0.215599998832 'International Tables Volume C Table 6.1.1.4 (pp. 500-502)' 'Henke, Gullikson and Davis, At. Data and Nucl. Data Tables, 1993, 54, 2'
Cl 0.14873 0.16029 11.46040 7.19640 6.25560 1.64550 0.01040 1.16620 18.51940 47.77840 -9.55739974976 'International Tables Volume C Table 6.1.1.4 (pp. 500-502)' 'Henke, Gullikson and Davis, At. Data and Nucl. Data Tables, 1993, 54, 2'
H 0.00000 0.00000 0.49300 0.32291 0.14019 0.04081 10.51090 26.12570 3.14236 57.79970 0.0030380000826 'International Tables Volume C Table 6.1.1.4 (pp. 500-502)' 'Henke, Gullikson and Davis, At. Data and Nucl. Data Tables, 1993, 54, 2'
F 0.01794 0.01033 3.53920 2.64120 1.51700 1.02430 10.28250 4.29440 0.26150 26.14760 0.277599990368 'International Tables Volume C Table 6.1.1.4 (pp. 500-502)' 'Henke, Gullikson and Davis, At. Data and Nucl. Data Tables, 1993, 54, 2'
Zn 0.31207 1.46666 14.07430 7.03180 5.16520 2.41000 3.26550 0.23330 10.31630 58.70970 1.30410003662 'International Tables Volume C Table 6.1.1.4 (pp. 500-502)' 'Henke, Gullikson and Davis, At. Data and Nucl. Data Tables, 1993, 54, 2'
O 0.01158 0.00611 3.04850 2.28680 1.54630 0.86700 13.27710 5.70110 0.32390 32.90890 0.250800013542 'International Tables Volume C Table 6.1.1.4 (pp. 500-502)' 'Henke, Gullikson and Davis, At. Data and Nucl. Data Tables, 1993, 54, 2'
N 0.00653 0.00323 12.21260 3.13220 2.01250 1.16630 0.00570 9.89330 28.99750 0.58260 -11.5290002823 'International Tables Volume C Table 6.1.1.4 (pp. 500-502)' 'Henke, Gullikson and Davis, At. Data and Nucl. Data Tables, 1993, 54, 2'
S 0.12424 0.12443 6.90530 5.20340 1.43790 1.58630 1.46790 22.21510 0.25360 56.17200 0.866900026798 'International Tables Volume C Table 6.1.1.4 (pp. 500-502)' 'Henke, Gullikson and Davis, At. Data and Nucl. Data Tables, 1993, 54, 2'

loop_
_geom_angle_atom_site_label_1
_geom_angle_atom_site_label_2
_geom_angle_atom_site_label_3
_geom_angle
N2 Zn1 N1 80.33(6)
N3 Zn1 N1 107.38(6)
N3 Zn1 N2 99.92(6)
O7 Zn1 N1 103.77(6)
O7 Zn1 N2 170.10(5)
O7 Zn1 N3 87.55(5)
O9 Zn1 N1 125.91(6)
O9 Zn1 N2 86.71(6)
O9 Zn1 N3 126.58(6)
O9 Zn1 O7 83.60(6)
C15 O1 C12 118.26(15)
C32 N1 Zn1 111.53(12)
C28 N1 Zn1 129.04(13)
C28 N1 C32 119.36(16)
C18 O2 C19 117.30(16)
C1 N2 Zn1 109.04(12)
C5 N2 Zn1 128.32(12)
C5 N2 C1 119.71(16)
C46 N5 N4 117.65(14)
C47 N5 N4 111.16(14)
C47 N5 C46 131.13(15)
N3 N4 N5 106.16(14)
N4 N3 Zn1 105.44(11)
C48 N3 Zn1 141.47(12)
C48 N3 N4 110.96(14)
C14 C13 C12 118.94(19)
C44 C40 C38 111.70(16)
C39 C40 C38 107.82(16)
C39 C40 C44 108.96(14)
C37 C40 C38 108.94(16)
C37 C40 C44 110.21(15)
C37 C40 C39 109.15(16)
C52 C51 C50 117.75(16)
C55 C51 C50 122.78(16)
C55 C51 C52 119.46(16)
C2 C1 N2 121.51(18)
C32 C1 N2 115.98(16)
C32 C1 C2 122.46(17)
C13 C12 O1 125.15(18)
C11 C12 O1 114.99(18)
C11 C12 C13 119.85(19)
C42 C43 C44 122.99(16)
C49 C50 C51 121.08(16)
C53 C52 C51 122.76(17)
C28 C29 C30 120.0(2)
C43 C44 C40 122.26(16)
C45 C44 C40 119.46(16)
C45 C44 C43 118.20(16)
C41 C46 N5 117.67(15)
C45 C46 N5 119.78(16)
C45 C46 C41 122.55(16)
C16 C15 O1 107.36(17)
C42 C41 C46 119.83(16)
C56 C55 C51 112.49(15)
C58 C55 C51 109.89(15)
C58 C55 C56 107.98(17)
C57 C55 C51 108.25(16)
C57 C55 C56 108.79(15)
C57 C55 C58 109.40(18)
C3 C2 C1 118.52(18)
C41 C42 C43 117.53(17)
C36 C42 C43 123.26(16)
C36 C42 C41 119.21(16)
C46 C45 C44 118.90(17)
C42 C36 C34 112.21(15)
C33 C36 C34 108.63(16)
C33 C36 C42 108.86(15)
C35 C36 C34 108.39(16)
C35 C36 C42 109.50(15)
C35 C36 C33 109.22(16)
C5 C4 C3 119.19(19)
C54 C53 C52 118.06(16)
C59 C53 C52 118.82(17)
C59 C53 C54 123.08(16)
C8 C9 C14 122.1(2)
C10 C9 C14 117.08(19)
C10 C9 C8 120.6(2)
C48 C49 C50 119.45(15)
C54 C49 C50 119.68(16)
C54 C49 C48 120.78(16)
C1 C32 N1 116.77(16)
C31 C32 N1 121.68(18)
C31 C32 C1 121.46(17)
C49 C48 N3 123.62(15)
C47 C48 N3 106.04(15)
C47 C48 C49 130.22(16)
C27 C26 C25 112.18(17)
C4 C3 C2 119.98(18)
F1 C64 F3 107.75(16)
F2 C64 F3 107.53(16)
F2 C64 F1 107.55(16)
S2 C64 F3 111.00(14)
S2 C64 F1 111.15(13)
S2 C64 F2 111.67(14)
C31 C30 C29 119.17(19)
C29 C28 N1 120.47(18)
C27 C28 N1 117.77(17)
C27 C28 C29 121.75(18)
C4 C5 N2 120.97(17)
C6 C5 N2 118.66(16)
C6 C5 C4 120.32(17)
C9 C14 C13 122.36(19)
C48 C47 N5 105.67(15)
C49 C54 C53 120.59(16)
C17 C16 C15 113.75(18)
C19 C20 C21 119.4(2)
C7 C6 C5 111.98(16)
C60 C59 C53 112.16(16)
C61 C59 C53 109.09(16)
C61 C59 C60 108.05(16)
C62 C59 C53 110.04(16)
C62 C59 C60 107.73(17)
C62 C59 C61 109.73(18)
C10 C11 C12 120.20(19)
C7 C8 C9 115.47(19)
C30 C31 C32 119.15(19)
C22 C25 C26 115.56(16)
C21 C22 C25 121.41(18)
C23 C22 C25 121.37(19)
C23 C22 C21 117.1(2)
C11 C10 C9 121.54(19)
C8 C7 C6 113.22(18)
C22 C21 C20 122.25(19)
C20 C19 O2 124.3(2)
C24 C19 O2 115.97(18)
C24 C19 C20 119.7(2)
C24 C23 C22 121.8(2)
C23 C24 C19 119.81(19)
C28 C27 C26 114.69(17)
C17 C18 O2 108.16(18)
C18 C17 C16 113.18(18)
F5 C65 F6 107.49(19)
F4 C65 F6 108.4(2)
F4 C65 F5 108.3(2)
S1 C65 F6 111.49(16)
S1 C65 F5 109.17(17)
S1 C65 F4 111.78(17)
O7 S1 C65 101.91(9)
O8 S1 C65 103.64(10)
O8 S1 O7 113.19(9)
O6 S1 C65 104.23(12)
O6 S1 O7 114.95(10)
O6 S1 O8 116.53(12)
O3 S2 C64 102.98(9)
O4 S2 C64 103.29(10)
O4 S2 O3 113.68(9)
O5 S2 C64 103.17(9)
O5 S2 O3 114.00(10)
O5 S2 O4 117.26(12)
S1 O7 Zn1 136.43(9)
Cl3 C63 Cl1 109.24(18)
Cl2 C63 Cl1 110.67(16)
Cl2 C63 Cl3 111.48(15)

loop_
_geom_bond_atom_site_label_1
_geom_bond_atom_site_label_2
_geom_bond_distance
Zn1 N1 2.0821(16)
Zn1 N2 2.1273(15)
Zn1 N3 2.0462(15)
Zn1 O7 2.1392(13)
Zn1 O9 2.0385(14)
F6 C65 1.324(3)
F3 C64 1.337(2)
F1 C64 1.341(2)
F2 C64 1.334(2)
F5 C65 1.344(2)
F4 C65 1.319(3)
O1 C12 1.379(2)
O1 C15 1.434(3)
N1 C32 1.361(2)
N1 C28 1.364(2)
O2 C19 1.381(3)
O2 C18 1.433(3)
N2 C1 1.364(2)
N2 C5 1.352(2)
N5 N4 1.341(2)
N5 C46 1.441(2)
N5 C47 1.362(2)
N4 N3 1.325(2)
N3 C48 1.372(2)
C13 C12 1.388(3)
C13 C14 1.404(3)
C40 C38 1.538(3)
C40 C44 1.538(2)
C40 C39 1.540(3)
C40 C37 1.538(3)
C51 C50 1.396(3)
C51 C52 1.403(2)
C51 C55 1.538(2)
C1 C2 1.392(3)
C1 C32 1.497(3)
C12 C11 1.397(3)
C43 C44 1.404(3)
C43 C42 1.405(2)
C50 C49 1.400(2)
C52 C53 1.396(3)
C29 C30 1.388(3)
C29 C28 1.397(3)
C44 C45 1.405(2)
C46 C41 1.389(3)
C46 C45 1.390(2)
C15 C16 1.525(3)
C41 C42 1.400(3)
C55 C56 1.538(3)
C55 C58 1.539(3)
C55 C57 1.540(3)
C2 C3 1.393(3)
C34 C36 1.535(3)
C42 C36 1.536(3)
C36 C33 1.543(3)
C36 C35 1.547(3)
C4 C3 1.383(3)
C4 C5 1.400(3)
C53 C54 1.402(3)
C53 C59 1.542(2)
C9 C14 1.391(3)
C9 C8 1.518(3)
C9 C10 1.405(3)
C49 C48 1.476(2)
C49 C54 1.402(2)
C32 C31 1.393(3)
C48 C47 1.384(2)
C26 C25 1.536(3)
C26 C27 1.533(3)
C64 S2 1.831(2)
C30 C31 1.386(3)
C28 C27 1.510(3)
C5 C6 1.518(3)
C16 C17 1.538(3)
C20 C21 1.398(3)
C20 C19 1.394(3)
C6 C7 1.531(3)
C59 C60 1.537(3)
C59 C61 1.544(3)
C59 C62 1.541(3)
C11 C10 1.383(3)
C8 C7 1.546(3)
C25 C22 1.518(3)
C22 C21 1.392(3)
C22 C23 1.407(3)
C19 C24 1.398(3)
C23 C24 1.391(3)
C18 C17 1.520(3)
C65 S1 1.832(3)
S1 O7 1.4664(13)
S1 O8 1.4456(17)
S1 O6 1.4307(18)
S2 O3 1.4670(16)
S2 O4 1.4370(17)
S2 O5 1.4364(17)
Cl1 C63 1.765(3)
Cl3 C63 1.777(3)
Cl2 C63 1.776(4)
